data_4027058
loop_
_publ_author_name
'Jincan Zhao'
'Dongfang Qiu'
'Jianwu Shi'
'Hua Wang'

_publ_section_title
;
 Synthesis of Dithieno[2,3-b:4',3'-d]siloles and Their Selective
 Bromination
;
_journal_name_full 'Journal of Organic Chemistry'
_journal_page_first 2929
_journal_page_last 2934
_journal_paper_doi 10.1021/jo202111z
_journal_volume 77
_journal_year 2012
_chemical_formula_sum 'C26 H34 S4 Si4'
_chemical_formula_weight 587.13
_chemical_name_systematic
; 
 ? 
;
_space_group_IT_number 19
_symmetry_cell_setting orthorhombic
_symmetry_space_group_name_Hall 'P 2ac 2ab'
_symmetry_space_group_name_H-M 'P 21 21 21'
_atom_sites_solution_hydrogens geom
_atom_sites_solution_primary direct
_atom_sites_solution_secondary difmap
_audit_creation_method SHELXL-97
_cell_angle_alpha 90.00
_cell_angle_beta 90.00
_cell_angle_gamma 90.00
_cell_formula_units_Z 4
_cell_length_a 13.2682(14)
_cell_length_b 13.7288(14)
_cell_length_c 17.4654(18)
_cell_measurement_reflns_used 7231
_cell_measurement_temperature 296(2)
_cell_measurement_theta_max 26.43
_cell_measurement_theta_min 2.43
_cell_volume 3181.4(6)
_computing_cell_refinement 'Bruker SAINT'
_computing_data_collection 'Bruker APEX2'
_computing_data_reduction 'Bruker SAINT'
_computing_molecular_graphics 'Bruker SHELXTL'
_computing_publication_material 'Bruker SHELXTL'
_computing_structure_refinement 'SHELXL-97 (Sheldrick, 2008)'
_computing_structure_solution 'SHELXS-97 (Sheldrick, 2008)'
_diffrn_ambient_temperature 296(2)
_diffrn_measured_fraction_theta_full 1.000
_diffrn_measured_fraction_theta_max 1.000
_diffrn_measurement_device_type 'Bruker APEX-II CCD'
_diffrn_measurement_method '\f and \w scans'
_diffrn_radiation_monochromator graphite
_diffrn_radiation_source 'fine-focus sealed tube'
_diffrn_radiation_type MoK\a
_diffrn_radiation_wavelength 0.71073
_diffrn_reflns_av_R_equivalents 0.0212
_diffrn_reflns_av_sigmaI/netI 0.0242
_diffrn_reflns_limit_h_max 15
_diffrn_reflns_limit_h_min -10
_diffrn_reflns_limit_k_max 16
_diffrn_reflns_limit_k_min -16
_diffrn_reflns_limit_l_max 20
_diffrn_reflns_limit_l_min -20
_diffrn_reflns_number 16382
_diffrn_reflns_theta_full 25.00
_diffrn_reflns_theta_max 25.00
_diffrn_reflns_theta_min 1.89
_exptl_absorpt_coefficient_mu 0.464
_exptl_absorpt_correction_T_max 0.933
_exptl_absorpt_correction_T_min 0.905
_exptl_absorpt_correction_type multi-scan
_exptl_absorpt_process_details SADABS
_exptl_crystal_density_diffrn 1.226
_exptl_crystal_F_000 1240
_exptl_crystal_size_max 0.24
_exptl_crystal_size_mid 0.18
_exptl_crystal_size_min 0.15
_refine_diff_density_max 0.208
_refine_diff_density_min -0.137
_refine_diff_density_rms 0.034
_refine_ls_abs_structure_details 'Flack H D (1983), Acta Cryst. A39, 876-881'
_refine_ls_abs_structure_Flack 0.00(6)
_refine_ls_extinction_method none
_refine_ls_goodness_of_fit_ref 1.041
_refine_ls_hydrogen_treatment constr
_refine_ls_matrix_type full
_refine_ls_number_parameters 317
_refine_ls_number_reflns 5610
_refine_ls_number_restraints 0
_refine_ls_restrained_S_all 1.041
_refine_ls_R_factor_all 0.0333
_refine_ls_R_factor_gt 0.0288
_refine_ls_shift/su_max 0.001
_refine_ls_shift/su_mean 0.000
_refine_ls_structure_factor_coef Fsqd
_refine_ls_weighting_details 'calc w=1/[\s^2^(Fo^2^)+(0.0468P)^2^+0.1346P] where P=(Fo^2^+2Fc^2^)/3'
_refine_ls_weighting_scheme calc
_refine_ls_wR_factor_gt 0.0730
_refine_ls_wR_factor_ref 0.0752
_reflns_number_gt 5130
_reflns_number_total 5610
_reflns_threshold_expression >2sigma(I)
_cod_data_source_file jo202111z_si_003.cif
_cod_data_source_block a
_cod_original_sg_symbol_H-M 'P 21 21 21 '
_cod_database_code 4027058

loop_
_symmetry_equiv_pos_as_xyz
'x, y, z'
'-x+1/2, -y, z+1/2'
'-x, y+1/2, -z+1/2'
'x+1/2, -y+1/2, -z'

loop_
_atom_site_label
_atom_site_type_symbol
_atom_site_fract_x
_atom_site_fract_y
_atom_site_fract_z
_atom_site_U_iso_or_equiv
_atom_site_adp_type
_atom_site_occupancy
_atom_site_symmetry_multiplicity
_atom_site_calc_flag
_atom_site_refinement_flags
Si1 Si 0.37287(6) 1.23455(5) 0.95508(4) 0.05328(19) Uani 1 1 d .
Si2 Si 0.24318(5) 1.15614(4) 1.15186(4) 0.04209(15) Uani 1 1 d .
Si3 Si 0.02323(5) 0.67145(4) 0.86468(4) 0.04180(16) Uani 1 1 d .
Si4 Si -0.22287(5) 0.84306(5) 0.84826(4) 0.05071(17) Uani 1 1 d .
C1 C 0.4258(3) 1.2063(3) 0.85913(19) 0.0893(11) Uani 1 1 d .
H1A H 0.3718 1.1960 0.8235 0.134 Uiso 1 1 calc R
H1B H 0.4664 1.1485 0.8623 0.134 Uiso 1 1 calc R
H1C H 0.4667 1.2598 0.8421 0.134 Uiso 1 1 calc R
C2 C 0.4744(2) 1.2382(2) 1.0285(2) 0.0838(10) Uani 1 1 d .
H2A H 0.5057 1.1753 1.0320 0.126 Uiso 1 1 calc R
H2B H 0.4460 1.2553 1.0772 0.126 Uiso 1 1 calc R
H2C H 0.5238 1.2859 1.0141 0.126 Uiso 1 1 calc R
C3 C 0.3042(3) 1.3515(2) 0.95245(18) 0.0730(9) Uani 1 1 d .
H3A H 0.3476 1.4013 0.9325 0.109 Uiso 1 1 calc R
H3B H 0.2834 1.3687 1.0033 0.109 Uiso 1 1 calc R
H3C H 0.2460 1.3452 0.9202 0.109 Uiso 1 1 calc R
C4 C 0.27804(17) 1.13824(15) 0.98032(13) 0.0412(5) Uani 1 1 d .
C5 C 0.23220(16) 1.11727(14) 1.04851(12) 0.0360(5) Uani 1 1 d .
C6 C 0.15083(16) 1.04812(15) 1.04163(13) 0.0368(5) Uani 1 1 d .
C7 C 0.13620(16) 1.01602(15) 0.96835(13) 0.0371(5) Uani 1 1 d .
C8 C 0.09664(16) 1.02850(16) 1.11250(13) 0.0397(5) Uani 1 1 d .
C9 C 0.13131(19) 1.08007(18) 1.17523(13) 0.0470(6) Uani 1 1 d .
C10 C 0.01532(18) 0.9665(2) 1.13084(15) 0.0518(6) Uani 1 1 d .
H10 H -0.0163 0.9262 1.0954 0.062 Uiso 1 1 calc R
C11 C -0.0118(2) 0.9721(2) 1.20522(17) 0.0705(8) Uani 1 1 d .
H11 H -0.0645 0.9368 1.2267 0.085 Uiso 1 1 calc R
C12 C 0.3559(2) 1.1105(2) 1.20399(16) 0.0624(7) Uani 1 1 d .
H12A H 0.3519 1.1299 1.2567 0.094 Uiso 1 1 calc R
H12B H 0.4156 1.1374 1.1814 0.094 Uiso 1 1 calc R
H12C H 0.3581 1.0407 1.2008 0.094 Uiso 1 1 calc R
C13 C 0.2245(2) 1.28943(18) 1.16748(16) 0.0621(7) Uani 1 1 d .
H13A H 0.1666 1.3110 1.1392 0.093 Uiso 1 1 calc R
H13B H 0.2831 1.3241 1.1502 0.093 Uiso 1 1 calc R
H13C H 0.2143 1.3017 1.2210 0.093 Uiso 1 1 calc R
C14 C 0.06415(16) 0.94409(15) 0.93822(12) 0.0365(5) Uani 1 1 d .
C15 C 0.07947(16) 0.85020(14) 0.91624(11) 0.0337(4) Uani 1 1 d .
C16 C 0.17153(17) 0.79116(16) 0.91345(13) 0.0388(5) Uani 1 1 d .
C17 C 0.27373(18) 0.81256(18) 0.93126(15) 0.0526(6) Uani 1 1 d .
H17 H 0.2961 0.8727 0.9489 0.063 Uiso 1 1 calc R
C18 C 0.3342(2) 0.7353(2) 0.91958(18) 0.0629(7) Uani 1 1 d .
H18 H 0.4034 0.7360 0.9284 0.075 Uiso 1 1 calc R
C19 C 0.15782(18) 0.69737(16) 0.88753(14) 0.0441(5) Uani 1 1 d .
C20 C -0.00997(16) 0.80162(15) 0.88918(12) 0.0346(5) Uani 1 1 d .
C21 C -0.09302(16) 0.85968(16) 0.88932(12) 0.0393(5) Uani 1 1 d .
C22 C 0.0028(2) 0.6365(2) 0.76291(15) 0.0641(8) Uani 1 1 d .
H22A H 0.0282 0.6870 0.7301 0.096 Uiso 1 1 calc R
H22B H -0.0680 0.6279 0.7538 0.096 Uiso 1 1 calc R
H22C H 0.0376 0.5767 0.7524 0.096 Uiso 1 1 calc R
C23 C -0.0290(2) 0.57880(19) 0.93191(16) 0.0612(7) Uani 1 1 d .
H23A H 0.0065 0.5184 0.9255 0.092 Uiso 1 1 calc R
H23B H -0.0992 0.5691 0.9212 0.092 Uiso 1 1 calc R
H23C H -0.0211 0.6012 0.9836 0.092 Uiso 1 1 calc R
C24 C -0.2167(3) 0.8868(3) 0.74870(18) 0.1014(13) Uani 1 1 d .
H24A H -0.1644 0.8526 0.7219 0.152 Uiso 1 1 calc R
H24B H -0.2023 0.9553 0.7484 0.152 Uiso 1 1 calc R
H24C H -0.2802 0.8753 0.7239 0.152 Uiso 1 1 calc R
C25 C -0.2608(3) 0.7126(2) 0.8515(2) 0.0944(12) Uani 1 1 d .
H25A H -0.3278 0.7057 0.8316 0.142 Uiso 1 1 calc R
H25B H -0.2590 0.6899 0.9035 0.142 Uiso 1 1 calc R
H25C H -0.2150 0.6747 0.8210 0.142 Uiso 1 1 calc R
C26 C -0.3145(2) 0.9174(3) 0.9027(2) 0.0904(11) Uani 1 1 d .
H26A H -0.2944 0.9846 0.9012 0.136 Uiso 1 1 calc R
H26B H -0.3164 0.8956 0.9549 0.136 Uiso 1 1 calc R
H26C H -0.3801 0.9107 0.8803 0.136 Uiso 1 1 calc R
S1 S 0.22116(5) 1.07248(4) 0.90702(3) 0.04683(15) Uani 1 1 d .
S2 S 0.06256(6) 1.05184(6) 1.25522(4) 0.0687(2) Uani 1 1 d .
S3 S 0.26978(5) 0.63568(5) 0.88659(4) 0.05853(18) Uani 1 1 d .
S4 S -0.06137(4) 0.97492(4) 0.92334(3) 0.04352(14) Uani 1 1 d .

loop_
_atom_site_aniso_label
_atom_site_aniso_U_11
_atom_site_aniso_U_22
_atom_site_aniso_U_33
_atom_site_aniso_U_23
_atom_site_aniso_U_13
_atom_site_aniso_U_12
Si1 0.0544(4) 0.0516(4) 0.0539(4) -0.0036(3) 0.0007(3) -0.0233(3)
Si2 0.0423(3) 0.0412(3) 0.0429(3) -0.0089(3) -0.0056(3) -0.0051(3)
Si3 0.0477(3) 0.0324(3) 0.0453(3) -0.0076(3) 0.0020(3) -0.0084(3)
Si4 0.0391(3) 0.0620(4) 0.0511(4) 0.0012(3) -0.0138(3) -0.0122(3)
C1 0.088(2) 0.102(2) 0.078(2) -0.018(2) 0.034(2) -0.036(2)
C2 0.0642(19) 0.085(2) 0.102(3) 0.012(2) -0.0251(19) -0.0340(18)
C3 0.100(2) 0.0526(16) 0.0666(18) 0.0022(14) -0.0096(18) -0.0177(17)
C4 0.0405(11) 0.0368(11) 0.0463(12) -0.0076(10) -0.0037(11) -0.0087(10)
C5 0.0341(11) 0.0297(10) 0.0444(12) -0.0059(9) -0.0054(10) -0.0040(9)
C6 0.0329(10) 0.0316(11) 0.0461(12) -0.0015(9) -0.0027(10) -0.0006(9)
C7 0.0350(10) 0.0309(10) 0.0456(12) -0.0084(10) -0.0026(10) -0.0027(9)
C8 0.0338(11) 0.0368(11) 0.0484(12) 0.0035(10) -0.0029(10) -0.0017(9)
C9 0.0463(13) 0.0512(14) 0.0436(13) -0.0010(11) -0.0015(11) -0.0055(11)
C10 0.0449(13) 0.0545(15) 0.0560(15) 0.0060(12) -0.0052(12) -0.0127(12)
C11 0.0549(16) 0.092(2) 0.0640(17) 0.0194(17) 0.0004(15) -0.0272(16)
C12 0.0619(17) 0.0665(18) 0.0589(16) -0.0082(14) -0.0178(15) 0.0016(14)
C13 0.0675(17) 0.0500(15) 0.0688(17) -0.0198(13) -0.0039(16) -0.0010(14)
C14 0.0319(11) 0.0375(11) 0.0400(11) -0.0091(9) -0.0049(10) -0.0047(9)
C15 0.0354(11) 0.0335(10) 0.0322(10) -0.0037(9) -0.0011(9) -0.0050(9)
C16 0.0384(11) 0.0380(12) 0.0400(12) -0.0014(10) -0.0026(10) -0.0039(9)
C17 0.0389(12) 0.0518(14) 0.0673(16) -0.0060(12) -0.0083(13) -0.0004(12)
C18 0.0406(13) 0.0606(16) 0.087(2) -0.0042(15) -0.0064(14) 0.0055(12)
C19 0.0442(13) 0.0372(12) 0.0510(14) -0.0026(11) 0.0034(11) 0.0014(10)
C20 0.0367(11) 0.0333(11) 0.0339(11) -0.0046(9) -0.0017(9) -0.0071(9)
C21 0.0362(12) 0.0434(12) 0.0383(12) -0.0027(10) -0.0047(10) -0.0076(10)
C22 0.0774(19) 0.0585(17) 0.0562(16) -0.0131(13) 0.0079(15) -0.0193(15)
C23 0.0730(19) 0.0440(14) 0.0666(17) 0.0038(13) 0.0033(15) -0.0136(14)
C24 0.089(3) 0.154(4) 0.0617(19) 0.022(2) -0.024(2) -0.028(3)
C25 0.077(2) 0.079(2) 0.127(3) 0.015(2) -0.036(2) -0.0354(18)
C26 0.0439(16) 0.134(3) 0.094(3) -0.014(2) -0.0129(17) 0.0139(18)
S1 0.0494(3) 0.0483(3) 0.0428(3) -0.0110(3) 0.0023(3) -0.0158(3)
S2 0.0656(5) 0.0960(6) 0.0444(3) 0.0043(4) 0.0045(4) -0.0191(4)
S3 0.0543(4) 0.0482(4) 0.0730(4) -0.0031(3) 0.0042(4) 0.0136(3)
S4 0.0358(3) 0.0376(3) 0.0571(3) -0.0085(3) -0.0075(3) 0.0005(2)

loop_
_atom_type_symbol
_atom_type_description
_atom_type_scat_dispersion_real
_atom_type_scat_dispersion_imag
_atom_type_scat_source
C C 0.0033 0.0016 'International Tables Vol C Tables 4.2.6.8 and 6.1.1.4'
H H 0.0000 0.0000 'International Tables Vol C Tables 4.2.6.8 and 6.1.1.4'
Si Si 0.0817 0.0704 'International Tables Vol C Tables 4.2.6.8 and 6.1.1.4'
S S 0.1246 0.1234 'International Tables Vol C Tables 4.2.6.8 and 6.1.1.4'

loop_
_geom_angle_atom_site_label_1
_geom_angle_atom_site_label_2
_geom_angle_atom_site_label_3
_geom_angle
C1 Si1 C3 110.23(16)
C1 Si1 C2 110.68(18)
C3 Si1 C2 110.54(15)
C1 Si1 C4 108.55(13)
C3 Si1 C4 106.71(13)
C2 Si1 C4 110.02(12)
C9 Si2 C12 110.18(13)
C9 Si2 C13 114.37(13)
C12 Si2 C13 111.43(13)
C9 Si2 C5 89.40(10)
C12 Si2 C5 115.79(11)
C13 Si2 C5 113.99(11)
C19 Si3 C23 110.57(12)
C19 Si3 C22 113.16(13)
C23 Si3 C22 111.81(13)
C19 Si3 C20 89.68(10)
C23 Si3 C20 114.58(11)
C22 Si3 C20 115.21(12)
C24 Si4 C25 110.75(19)
C24 Si4 C26 109.6(2)
C25 Si4 C26 109.77(19)
C24 Si4 C21 106.25(14)
C25 Si4 C21 110.66(13)
C26 Si4 C21 109.80(13)
Si1 C1 H1A 109.5
Si1 C1 H1B 109.5
H1A C1 H1B 109.5
Si1 C1 H1C 109.5
H1A C1 H1C 109.5
H1B C1 H1C 109.5
Si1 C2 H2A 109.5
Si1 C2 H2B 109.5
H2A C2 H2B 109.5
Si1 C2 H2C 109.5
H2A C2 H2C 109.5
H2B C2 H2C 109.5
Si1 C3 H3A 109.5
Si1 C3 H3B 109.5
H3A C3 H3B 109.5
Si1 C3 H3C 109.5
H3A C3 H3C 109.5
H3B C3 H3C 109.5
C5 C4 S1 109.80(15)
C5 C4 Si1 130.59(16)
S1 C4 Si1 118.92(13)
C4 C5 C6 113.49(19)
C4 C5 Si2 137.61(16)
C6 C5 Si2 108.87(15)
C7 C6 C8 131.7(2)
C7 C6 C5 113.3(2)
C8 C6 C5 114.85(19)
C6 C7 C14 130.0(2)
C6 C7 S1 109.94(16)
C14 C7 S1 120.03(16)
C9 C8 C10 112.5(2)
C9 C8 C6 114.47(19)
C10 C8 C6 133.0(2)
C8 C9 S2 110.67(18)
C8 C9 Si2 112.27(17)
S2 C9 Si2 136.96(14)
C11 C10 C8 112.9(2)
C11 C10 H10 123.6
C8 C10 H10 123.6
C10 C11 S2 111.9(2)
C10 C11 H11 124.1
S2 C11 H11 124.1
Si2 C12 H12A 109.5
Si2 C12 H12B 109.5
H12A C12 H12B 109.5
Si2 C12 H12C 109.5
H12A C12 H12C 109.5
H12B C12 H12C 109.5
Si2 C13 H13A 109.5
Si2 C13 H13B 109.5
H13A C13 H13B 109.5
Si2 C13 H13C 109.5
H13A C13 H13C 109.5
H13B C13 H13C 109.5
C15 C14 C7 129.8(2)
C15 C14 S4 109.38(15)
C7 C14 S4 120.84(16)
C14 C15 C20 114.08(19)
C14 C15 C16 131.1(2)
C20 C15 C16 114.78(18)
C19 C16 C17 113.0(2)
C19 C16 C15 114.7(2)
C17 C16 C15 132.3(2)
C18 C17 C16 111.9(2)
C18 C17 H17 124.0
C16 C17 H17 124.0
C17 C18 S3 112.5(2)
C17 C18 H18 123.8
S3 C18 H18 123.8
C16 C19 S3 110.58(18)
C16 C19 Si3 112.05(17)
S3 C19 Si3 137.36(14)
C21 C20 C15 113.30(18)
C21 C20 Si3 138.03(17)
C15 C20 Si3 108.66(15)
C20 C21 S4 109.73(16)
C20 C21 Si4 132.12(17)
S4 C21 Si4 117.48(13)
Si3 C22 H22A 109.5
Si3 C22 H22B 109.5
H22A C22 H22B 109.5
Si3 C22 H22C 109.5
H22A C22 H22C 109.5
H22B C22 H22C 109.5
Si3 C23 H23A 109.5
Si3 C23 H23B 109.5
H23A C23 H23B 109.5
Si3 C23 H23C 109.5
H23A C23 H23C 109.5
H23B C23 H23C 109.5
Si4 C24 H24A 109.5
Si4 C24 H24B 109.5
H24A C24 H24B 109.5
Si4 C24 H24C 109.5
H24A C24 H24C 109.5
H24B C24 H24C 109.5
Si4 C25 H25A 109.5
Si4 C25 H25B 109.5
H25A C25 H25B 109.5
Si4 C25 H25C 109.5
H25A C25 H25C 109.5
H25B C25 H25C 109.5
Si4 C26 H26A 109.5
Si4 C26 H26B 109.5
H26A C26 H26B 109.5
Si4 C26 H26C 109.5
H26A C26 H26C 109.5
H26B C26 H26C 109.5
C7 S1 C4 93.40(11)
C9 S2 C11 92.05(13)
C19 S3 C18 92.00(12)
C21 S4 C14 93.49(10)

loop_
_geom_bond_atom_site_label_1
_geom_bond_atom_site_label_2
_geom_bond_distance
Si1 C1 1.858(3)
Si1 C3 1.846(3)
Si1 C2 1.860(3)
Si1 C4 1.878(2)
Si2 C9 1.860(3)
Si2 C12 1.859(3)
Si2 C13 1.867(2)
Si2 C5 1.888(2)
Si3 C19 1.864(3)
Si3 C23 1.864(3)
Si3 C22 1.861(3)
Si3 C20 1.890(2)
Si4 C24 1.841(3)
Si4 C25 1.862(3)
Si4 C26 1.850(3)
Si4 C21 1.880(2)
C1 H1A 0.9600
C1 H1B 0.9600
C1 H1C 0.9600
C2 H2A 0.9600
C2 H2B 0.9600
C2 H2C 0.9600
C3 H3A 0.9600
C3 H3B 0.9600
C3 H3C 0.9600
C4 C5 1.368(3)
C4 S1 1.739(2)
C5 C6 1.443(3)
C6 C7 1.367(3)
C6 C8 1.457(3)
C7 C14 1.472(3)
C7 S1 1.737(2)
C8 C9 1.383(3)
C8 C10 1.411(3)
C9 S2 1.713(2)
C10 C11 1.350(4)
C10 H10 0.9300
C11 S2 1.714(3)
C11 H11 0.9300
C12 H12A 0.9600
C12 H12B 0.9600
C12 H12C 0.9600
C13 H13A 0.9600
C13 H13B 0.9600
C13 H13C 0.9600
C14 C15 1.360(3)
C14 S4 1.738(2)
C15 C20 1.441(3)
C15 C16 1.467(3)
C16 C19 1.377(3)
C16 C17 1.422(3)
C17 C18 1.345(4)
C17 H17 0.9300
C18 S3 1.713(3)
C18 H18 0.9300
C19 S3 1.710(2)
C20 C21 1.360(3)
C21 S4 1.741(2)
C22 H22A 0.9600
C22 H22B 0.9600
C22 H22C 0.9600
C23 H23A 0.9600
C23 H23B 0.9600
C23 H23C 0.9600
C24 H24A 0.9600
C24 H24B 0.9600
C24 H24C 0.9600
C25 H25A 0.9600
C25 H25B 0.9600
C25 H25C 0.9600
C26 H26A 0.9600
C26 H26B 0.9600
C26 H26C 0.9600

loop_
_geom_torsion_atom_site_label_1
_geom_torsion_atom_site_label_2
_geom_torsion_atom_site_label_3
_geom_torsion_atom_site_label_4
_geom_torsion
C1 Si1 C4 C5 167.3(2)
C3 Si1 C4 C5 -73.9(2)
C2 Si1 C4 C5 46.1(3)
C1 Si1 C4 S1 -23.3(2)
C3 Si1 C4 S1 95.47(17)
C2 Si1 C4 S1 -144.57(17)
S1 C4 C5 C6 -0.1(2)
Si1 C4 C5 C6 170.00(18)
S1 C4 C5 Si2 -178.27(16)
Si1 C4 C5 Si2 -8.2(4)
C9 Si2 C5 C4 175.2(3)
C12 Si2 C5 C4 -72.6(3)
C13 Si2 C5 C4 58.6(3)
C9 Si2 C5 C6 -3.02(16)
C12 Si2 C5 C6 109.19(18)
C13 Si2 C5 C6 -119.57(17)
C4 C5 C6 C7 0.8(3)
Si2 C5 C6 C7 179.48(16)
C4 C5 C6 C8 -176.61(19)
Si2 C5 C6 C8 2.1(2)
C8 C6 C7 C14 -5.3(4)
C5 C6 C7 C14 177.8(2)
C8 C6 C7 S1 175.8(2)
C5 C6 C7 S1 -1.1(2)
C7 C6 C8 C9 -176.3(2)
C5 C6 C8 C9 0.5(3)
C7 C6 C8 C10 4.2(4)
C5 C6 C8 C10 -179.0(2)
C10 C8 C9 S2 -0.4(3)
C6 C8 C9 S2 179.91(16)
C10 C8 C9 Si2 176.69(17)
C6 C8 C9 Si2 -3.0(3)
C12 Si2 C9 C8 -113.91(19)
C13 Si2 C9 C8 119.66(19)
C5 Si2 C9 C8 3.45(19)
C12 Si2 C9 S2 62.1(3)
C13 Si2 C9 S2 -64.3(3)
C5 Si2 C9 S2 179.5(2)
C9 C8 C10 C11 0.9(3)
C6 C8 C10 C11 -179.5(3)
C8 C10 C11 S2 -0.9(3)
C6 C7 C14 C15 -103.5(3)
S1 C7 C14 C15 75.3(3)
C6 C7 C14 S4 78.4(3)
S1 C7 C14 S4 -102.77(18)
C7 C14 C15 C20 -179.8(2)
S4 C14 C15 C20 -1.5(2)
C7 C14 C15 C16 -1.7(4)
S4 C14 C15 C16 176.6(2)
C14 C15 C16 C19 -180.0(2)
C20 C15 C16 C19 -1.8(3)
C14 C15 C16 C17 -1.2(4)
C20 C15 C16 C17 176.9(3)
C19 C16 C17 C18 -0.8(3)
C15 C16 C17 C18 -179.5(3)
C16 C17 C18 S3 0.3(3)
C17 C16 C19 S3 0.9(3)
C15 C16 C19 S3 179.91(16)
C17 C16 C19 Si3 179.99(18)
C15 C16 C19 Si3 -1.0(3)
C23 Si3 C19 C16 -113.7(2)
C22 Si3 C19 C16 120.0(2)
C20 Si3 C19 C16 2.59(19)
C23 Si3 C19 S3 65.0(2)
C22 Si3 C19 S3 -61.3(3)
C20 Si3 C19 S3 -178.7(2)
C14 C15 C20 C21 1.2(3)
C16 C15 C20 C21 -177.2(2)
C14 C15 C20 Si3 -177.88(15)
C16 C15 C20 Si3 3.7(2)
C19 Si3 C20 C21 177.8(3)
C23 Si3 C20 C21 -69.6(3)
C22 Si3 C20 C21 62.2(3)
C19 Si3 C20 C15 -3.45(16)
C23 Si3 C20 C15 109.11(17)
C22 Si3 C20 C15 -119.05(17)
C15 C20 C21 S4 -0.2(2)
Si3 C20 C21 S4 178.46(16)
C15 C20 C21 Si4 169.91(17)
Si3 C20 C21 Si4 -11.4(4)
C24 Si4 C21 C20 -87.2(3)
C25 Si4 C21 C20 33.0(3)
C26 Si4 C21 C20 154.4(2)
C24 Si4 C21 S4 82.3(2)
C25 Si4 C21 S4 -157.41(18)
C26 Si4 C21 S4 -36.08(19)
C6 C7 S1 C4 0.86(18)
C14 C7 S1 C4 -178.17(18)
C5 C4 S1 C7 -0.42(18)
Si1 C4 S1 C7 -171.85(14)
C8 C9 S2 C11 -0.1(2)
Si2 C9 S2 C11 -176.1(2)
C10 C11 S2 C9 0.6(3)
C16 C19 S3 C18 -0.7(2)
Si3 C19 S3 C18 -179.4(2)
C17 C18 S3 C19 0.2(2)
C20 C21 S4 C14 -0.53(18)
Si4 C21 S4 C14 -172.31(13)
C15 C14 S4 C21 1.19(17)
C7 C14 S4 C21 179.65(18)
